data_4128612
loop_
_publ_author_name
'Gilson, Sara E.'
'Li, Peng'
'Szymanowski, Jennifer E. S.'
'White, Jacob'
'Ray, Debmalya'
'Gagliardi, Laura'
'Farha, Omar K.'
'Burns, Peter C.'

_publ_section_title
;
 In Situ Formation of Unprecedented Neptunium-Oxide Wheel Clusters
 Stabilized in a Metal-Organic Framework.
;
_journal_issue 30
_journal_name_full 'Journal of the American Chemical Society'
_journal_page_first 11842
_journal_page_last 11846
_journal_paper_doi 10.1021/jacs.9b06187
_journal_volume 141
_journal_year 2019
_chemical_formula_sum 'C1.34 H1.18 F0.08 N0.04 Np0.24 O1.05'
_chemical_formula_weight 92.34
_space_group_crystal_system hexagonal
_space_group_IT_number 175
_space_group_name_Hall '-P 6'
_space_group_name_H-M_alt 'P 6/m'
_atom_sites_solution_hydrogens mixed
_audit_creation_method SHELXL-2016/6
_cell_angle_alpha 90
_cell_angle_beta 90
_cell_angle_gamma 120
_cell_formula_units_Z 76
_cell_length_a 20.719(6)
_cell_length_b 20.719(6)
_cell_length_c 18.477(5)
_cell_measurement_reflns_used 8515
_cell_measurement_temperature 273(2)
_cell_measurement_theta_max 21.67
_cell_measurement_theta_min 2.20
_cell_volume 6869(3)
_computing_structure_refinement 'SHELXL-2016/6 (Sheldrick, 2016)'
_diffrn_ambient_temperature 273(2)
_diffrn_measured_fraction_theta_full 0.995
_diffrn_measured_fraction_theta_max 0.995
_diffrn_measurement_device_type 'Bruker APEX-II'
_diffrn_radiation_type MoK\a
_diffrn_radiation_wavelength 0.71073
_diffrn_reflns_av_R_equivalents 0.0992
_diffrn_reflns_av_unetI/netI 0.0385
_diffrn_reflns_Laue_measured_fraction_full 0.995
_diffrn_reflns_Laue_measured_fraction_max 0.995
_diffrn_reflns_limit_h_max 19
_diffrn_reflns_limit_h_min -21
_diffrn_reflns_limit_k_max 21
_diffrn_reflns_limit_k_min -18
_diffrn_reflns_limit_l_max 18
_diffrn_reflns_limit_l_min -19
_diffrn_reflns_number 44906
_diffrn_reflns_point_group_measured_fraction_full 0.995
_diffrn_reflns_point_group_measured_fraction_max 0.995
_diffrn_reflns_theta_full 21.816
_diffrn_reflns_theta_max 21.816
_diffrn_reflns_theta_min 1.102
_exptl_absorpt_coefficient_mu 6.796
_exptl_crystal_colour yellow-green
_exptl_crystal_density_diffrn 1.697
_exptl_crystal_description 'hexagonal prism'
_exptl_crystal_F_000 3091
_refine_diff_density_max 5.655
_refine_diff_density_min -2.470
_refine_diff_density_rms 0.409
_refine_ls_extinction_method none
_refine_ls_goodness_of_fit_ref 1.118
_refine_ls_hydrogen_treatment constr
_refine_ls_matrix_type full
_refine_ls_number_parameters 93
_refine_ls_number_reflns 2850
_refine_ls_number_restraints 9
_refine_ls_restrained_S_all 1.117
_refine_ls_R_factor_all 0.0771
_refine_ls_R_factor_gt 0.0738
_refine_ls_shift/su_max 0.000
_refine_ls_shift/su_mean 0.000
_refine_ls_structure_factor_coef Fsqd
_refine_ls_weighting_details 'w=1/[\s^2^(Fo^2^)+(0.1076P)^2^+401.7569P] where P=(Fo^2^+2Fc^2^)/3'
_refine_ls_weighting_scheme calc
_refine_ls_wR_factor_gt 0.2025
_refine_ls_wR_factor_ref 0.2057
_reflns_Friedel_coverage 0.000
_reflns_number_gt 2713
_reflns_number_total 2850
_reflns_threshold_expression 'I > 2\s(I)'
_cod_data_source_file ja9b06187_si_004.cif
_cod_data_source_block test
_cod_original_cell_volume 6869(5)
_cod_database_code 4128612
_shelx_shelxl_version_number 2016/6
_shelx_space_group_comment
;
The symmetry employed for this shelxl refinement is uniquely defined
by the following loop, which should always be used as a source of
symmetry information in preference to the above space-group names.
They are only intended as comments.
;

loop_
_space_group_symop_operation_xyz
'x, y, z'
'-y, x-y, z'
'-x+y, -x, z'
'-x, -y, z'
'y, -x+y, z'
'x-y, x, z'
'-x, -y, -z'
'y, -x+y, -z'
'x-y, x, -z'
'x, y, -z'
'-y, x-y, -z'
'-x+y, -x, -z'

loop_
_atom_site_label
_atom_site_type_symbol
_atom_site_fract_x
_atom_site_fract_y
_atom_site_fract_z
_atom_site_U_iso_or_equiv
_atom_site_adp_type
_atom_site_occupancy
_atom_site_site_symmetry_order
_atom_site_calc_flag
_atom_site_refinement_flags_posn
_atom_site_refinement_flags_adp
_atom_site_refinement_flags_occupancy
_atom_site_disorder_assembly
_atom_site_disorder_group
Np1 Np 0.21621(6) 0.05268(7) 0.89336(5) 0.0211(4) Uani 1 1 d . . . . .
Np2 Np 0.24538(9) -0.10262(11) 1.000000 0.0289(5) Uani 1 2 d S T P . .
F1 F 0.1622(12) 0.0596(11) 1.000000 0.021(4) Uiso 1 2 d S . P . .
O1 O 0.2902(12) 0.0029(12) 0.8502(11) 0.042(5) Uiso 1 1 d . . . . .
O2 O 0.2940(14) -0.0918(15) 0.8747(14) 0.062(7) Uiso 1 1 d . . . . .
O3 O 0.2333(12) -0.0160(12) 1.000000 0.010(5) Uiso 1 2 d S . P . .
O4 O 0.1292(10) -0.0304(10) 0.8679(9) 0.027(4) Uiso 1 1 d . . . . .
O5 O 0.3041(11) 0.1390(11) 0.9218(10) 0.032(5) Uiso 1 1 d . . . . .
O6 O 0.2428(13) 0.0941(13) 0.7657(13) 0.053(6) Uiso 1 1 d . . . . .
O7 O 0.384(2) -0.005(2) 1.000000 0.060(9) Uiso 1 2 d S . P . .
O8 O 0.2491(17) -0.1831(19) 1.000000 0.046(8) Uiso 1 2 d S . P . .
C1 C 0.3074(15) -0.0419(16) 0.8355(14) 0.028(6) Uiso 1 1 d . . . . .
C2 C 0.3449(17) -0.0387(16) 0.7622(15) 0.034(7) Uiso 1 1 d . . . . .
C3 C 0.373(2) -0.084(2) 0.743(2) 0.061(11) Uiso 1 1 d . . . . .
H3 H 0.364400 -0.123901 0.773277 0.074 Uiso 1 1 calc R U . . .
C4 C 0.4126(17) -0.0722(18) 0.6808(16) 0.041(8) Uiso 1 1 d . . . . .
H4 H 0.433191 -0.102034 0.670553 0.049 Uiso 1 1 calc R U . . .
C5 C 0.4225(16) -0.0201(16) 0.6352(15) 0.033(7) Uiso 1 1 d . . . . .
C6 C 0.387(2) 0.020(2) 0.650(2) 0.061(10) Uiso 1 1 d . . . . .
H6 H 0.390214 0.053592 0.615446 0.073 Uiso 1 1 calc R U . . .
C7 C 0.346(2) 0.012(2) 0.7140(18) 0.059(10) Uiso 1 1 d . . . . .
H7 H 0.322787 0.039650 0.722475 0.071 Uiso 1 1 calc R U . . .
C8 C 0.4660(15) -0.0078(16) 0.5671(14) 0.028(7) Uiso 1 1 d . . . . .
C9 C 0.431(2) -0.015(3) 0.500000 0.049(12) Uiso 1 2 d DS U P . .
N1 N 0.352(2) -0.034(2) 0.500000 0.051(18) Uiso 0.5 2 d DS U P A 1
O9 O 0.302(3) -0.101(3) 0.500000 0.11(3) Uiso 0.5 2 d DS U P A 1
O10 O 0.336(3) 0.017(3) 0.500000 0.09(3) Uiso 0.5 2 d DS U P A 1
H9A H 0.380720 -0.024358 0.500000 0.108 Uiso 0.5 2 d R U P A 2

loop_
_atom_site_aniso_label
_atom_site_aniso_U_11
_atom_site_aniso_U_22
_atom_site_aniso_U_33
_atom_site_aniso_U_23
_atom_site_aniso_U_13
_atom_site_aniso_U_12
Np1 0.0196(6) 0.0291(7) 0.0155(6) 0.0001(5) 0.0014(4) 0.0128(6)
Np2 0.0350(10) 0.0478(11) 0.0197(8) 0.000 0.000 0.0327(10)

loop_
_atom_type_symbol
_atom_type_description
_atom_type_scat_dispersion_real
_atom_type_scat_dispersion_imag
_atom_type_scat_source
C C 0.0033 0.0016 'International Tables Vol C Tables 4.2.6.8 and 6.1.1.4'
H H 0.0000 0.0000 'International Tables Vol C Tables 4.2.6.8 and 6.1.1.4'
N N 0.0061 0.0033 'International Tables Vol C Tables 4.2.6.8 and 6.1.1.4'
O O 0.0106 0.0060 'International Tables Vol C Tables 4.2.6.8 and 6.1.1.4'
Np Np -11.4937 4.1493 'International Tables Vol C Tables 4.2.6.8 and 6.1.1.4'
F F 0.0171 0.0103 'International Tables Vol C Tables 4.2.6.8 and 6.1.1.4'

loop_
_geom_angle_atom_site_label_1
_geom_angle_atom_site_label_2
_geom_angle_atom_site_label_3
_geom_angle
_geom_angle_site_symmetry_1
_geom_angle_site_symmetry_3
O4 Np1 O5 178.1(8) . .
O4 Np1 F1 89.9(8) . .
O5 Np1 F1 88.3(7) . .
O4 Np1 O1 93.0(8) . .
O5 Np1 O1 88.8(8) . .
F1 Np1 O1 138.9(7) . .
O4 Np1 O4 89.6(10) . 6
O5 Np1 O4 89.3(7) . 6
F1 Np1 O4 73.7(6) . 6
O1 Np1 O4 147.3(6) . 6
O4 Np1 O6 91.4(8) . .
O5 Np1 O6 89.7(8) . .
F1 Np1 O6 145.4(7) . .
O1 Np1 O6 75.5(7) . .
O4 Np1 O6 71.8(7) 6 .
O4 Np1 O3 91.1(7) . .
O5 Np1 O3 88.7(7) . .
F1 Np1 O3 65.3(6) . .
O1 Np1 O3 73.6(6) . .
O4 Np1 O3 139.0(6) 6 .
O6 Np1 O3 149.1(7) . .
O4 Np1 Np1 104.9(5) . 10_557
O5 Np1 Np1 73.7(5) . 10_557
F1 Np1 Np1 31.3(4) . 10_557
O1 Np1 Np1 109.7(5) . 10_557
O4 Np1 Np1 101.1(4) 6 10_557
O6 Np1 Np1 162.3(5) . 10_557
O3 Np1 Np1 39.6(4) . 10_557
O4 Np1 Np1 103.7(6) . 6
O5 Np1 Np1 75.0(6) . 6
F1 Np1 Np1 66.8(5) . 6
O1 Np1 Np1 150.1(5) . 6
O4 Np1 Np1 16.0(4) 6 6
O6 Np1 Np1 79.4(5) . 6
O3 Np1 Np1 129.5(4) . 6
Np1 Np1 Np1 90.0 10_557 6
O4 Np1 Np1 21.6(6) . 5
O5 Np1 Np1 158.4(6) . 5
F1 Np1 Np1 84.6(5) . 5
O1 Np1 Np1 83.4(5) . 5
O4 Np1 Np1 108.1(5) 6 5
O6 Np1 Np1 107.6(5) . 5
O3 Np1 Np1 69.9(5) . 5
Np1 Np1 Np1 90.0 10_557 5
Np1 Np1 Np1 120.0 6 5
O4 Np1 Np2 156.5(6) . 9_557
O5 Np1 Np2 21.6(6) . 9_557
F1 Np1 Np2 68.4(5) . 9_557
O1 Np1 Np2 109.2(5) . 9_557
O4 Np1 Np2 76.1(4) 6 9_557
O6 Np1 Np2 101.5(5) . 9_557
O3 Np1 Np2 87.8(4) . 9_557
Np1 Np1 Np2 60.87(2) 10_557 9_557
Np1 Np1 Np2 60.35(4) 6 9_557
Np1 Np1 Np2 150.55(2) 5 9_557
O4 Np1 Np2 81.2(6) . .
O5 Np1 Np2 99.3(6) . .
F1 Np1 Np2 84.5(5) . .
O1 Np1 Np2 55.6(5) . .
O4 Np1 Np2 156.3(4) 6 .
O6 Np1 Np2 129.8(5) . .
O3 Np1 Np2 21.5(4) . .
Np1 Np1 Np2 61.03(2) 10_557 .
Np1 Np1 Np2 150.627(19) 6 .
Np1 Np1 Np2 59.84(4) 5 .
Np2 Np1 Np2 104.52(3) 9_557 .
O8 Np2 O3 175.8(12) . .
O8 Np2 O5 87.2(10) . 5
O3 Np2 O5 89.4(7) . 5
O8 Np2 O5 87.2(10) . 8_557
O3 Np2 O5 89.4(7) . 8_557
O5 Np2 O5 74.0(9) 5 8_557
O8 Np2 O2 82.8(7) . .
O3 Np2 O2 98.7(7) . .
O5 Np2 O2 73.1(7) 5 .
O5 Np2 O2 146.0(8) 8_557 .
O8 Np2 O2 82.8(7) . 10_557
O3 Np2 O2 98.7(7) . 10_557
O5 Np2 O2 146.0(8) 5 10_557
O5 Np2 O2 73.1(7) 8_557 10_557
O2 Np2 O2 136.9(12) . 10_557
O8 Np2 O7 101.3(14) . .
O3 Np2 O7 82.9(10) . .
O5 Np2 O7 142.3(5) 5 .
O5 Np2 O7 142.3(5) 8_557 .
O2 Np2 O7 71.7(6) . .
O2 Np2 O7 71.7(6) 10_557 .
O8 Np2 Np1 102.4(9) . 5
O3 Np2 Np1 74.0(5) . 5
O5 Np2 Np1 16.8(5) 5 5
O5 Np2 Np1 68.2(4) 8_557 5
O2 Np2 Np1 82.3(6) . 5
O2 Np2 Np1 140.6(6) 10_557 5
O7 Np2 Np1 142.0(5) . 5
O8 Np2 Np1 102.4(9) . 8_557
O3 Np2 Np1 74.0(5) . 8_557
O5 Np2 Np1 68.2(4) 5 8_557
O5 Np2 Np1 16.8(5) 8_557 8_557
O2 Np2 Np1 140.6(6) . 8_557
O2 Np2 Np1 82.3(6) 10_557 8_557
O7 Np2 Np1 142.0(5) . 8_557
Np1 Np2 Np1 58.27(4) 5 8_557
O8 Np2 Np1 150.4(2) . 10_557
O3 Np2 Np1 29.04(5) . 10_557
O5 Np2 Np1 105.0(5) 5 10_557
O5 Np2 Np1 71.1(5) 8_557 10_557
O2 Np2 Np1 126.3(6) . 10_557
O2 Np2 Np1 72.0(6) 10_557 10_557
O7 Np2 Np1 85.5(7) . 10_557
Np1 Np2 Np1 88.22(4) 5 10_557
Np1 Np2 Np1 59.81(3) 8_557 10_557
O8 Np2 Np1 150.4(2) . .
O3 Np2 Np1 29.04(5) . .
O5 Np2 Np1 71.1(5) 5 .
O5 Np2 Np1 105.0(5) 8_557 .
O2 Np2 Np1 72.0(6) . .
O2 Np2 Np1 126.3(6) 10_557 .
O7 Np2 Np1 85.5(8) . .
Np1 Np2 Np1 59.81(3) 5 .
Np1 Np2 Np1 88.22(4) 8_557 .
Np1 Np2 Np1 57.95(4) 10_557 .
Np1 F1 Np1 117.4(9) 10_557 .
C1 O1 Np1 159(2) . .
C1 O2 Np2 124(2) . .
Np2 O3 Np1 129.5(4) . 10_557
Np2 O3 Np1 129.5(4) . .
Np1 O3 Np1 100.8(8) 10_557 .
Np1 O4 Np1 142.4(9) . 5
Np1 O5 Np2 141.6(10) . 9_557
O2 C1 O1 121(3) . .
O2 C1 C2 118(3) . .
O1 C1 C2 121(3) . .
C7 C2 C3 121(3) . .
C7 C2 C1 115(3) . .
C3 C2 C1 125(3) . .
C4 C3 C2 121(4) . .
C5 C4 C3 122(3) . .
C4 C5 C6 117(3) . .
C4 C5 C8 121(3) . .
C6 C5 C8 121(3) . .
C5 C6 C7 125(4) . .
C2 C7 C6 114(4) . .
C8 C8 C9 118.1(17) 4_655 .
C8 C8 C5 122.5(15) 4_655 .
C9 C8 C5 119(3) . .
C8 C9 C8 124(3) 10_556 .
C8 C9 N1 118.1(17) 10_556 .
C8 C9 N1 118.1(17) . .
O10 N1 O9 120.4(16) . .
O10 N1 C9 120.0(15) . .
O9 N1 C9 119.6(15) . .

loop_
_geom_bond_atom_site_label_1
_geom_bond_atom_site_label_2
_geom_bond_distance
_geom_bond_site_symmetry_2
Np1 O4 1.825(17) .
Np1 O5 1.880(19) .
Np1 F1 2.306(11) .
Np1 O1 2.37(2) .
Np1 O4 2.444(17) 6
Np1 O6 2.48(2) .
Np1 O3 2.557(14) .
Np1 Np1 3.941(2) 10_557
Np1 Np1 4.0458(16) 6
Np1 Np1 4.0459(16) 5
Np1 Np2 4.047(2) 9_557
Np1 Np2 4.068(2) .
Np2 O8 1.71(3) .
Np2 O3 1.93(2) .
Np2 O5 2.401(19) 5
Np2 O5 2.401(19) 8_557
Np2 O2 2.49(3) .
Np2 O2 2.49(3) 10_557
Np2 O7 2.55(4) .
O1 C1 1.18(3) .
O2 C1 1.18(3) .
C1 C2 1.55(4) .
C2 C7 1.37(5) .
C2 C3 1.38(5) .
C3 C4 1.37(5) .
C4 C5 1.30(4) .
C5 C6 1.37(5) .
C5 C8 1.49(4) .
C6 C7 1.42(5) .
C8 C8 1.28(6) 4_655
C8 C9 1.41(3) .
C9 N1 1.482(9) .
N1 O10 1.250(9) .
N1 O9 1.251(9) .
